data_2233172
loop_
_publ_author_name
'Lu, Wen-Jun'
'Zou, Zhi-Hong'
'Luo, Yang-Hui'

_publ_section_title
;
 5-Fluoro-1<i>H</i>-indole-3-carboxylic acid
;
_journal_coeditor_code HB6548
_journal_issue 1
_journal_name_full 'Acta Crystallographica Section E'
_journal_page_first o187
_journal_paper_doi 10.1107/S1600536811053426
_journal_volume 68
_journal_year 2012
_chemical_formula_iupac 'C9 H6 F N O2'
_chemical_formula_moiety 'C9 H6 F N O2'
_chemical_formula_sum 'C9 H6 F N O2'
_chemical_formula_weight 179.15
_chemical_name_systematic
;
5-Fluoro-1<i>H</i>-indole-3-carboxylic acid
;
_space_group_IT_number 14
_symmetry_cell_setting monoclinic
_symmetry_space_group_name_Hall '-P 2yn'
_symmetry_space_group_name_H-M 'P 1 21/n 1'
_atom_sites_solution_hydrogens geom
_atom_sites_solution_primary direct
_atom_sites_solution_secondary difmap
_audit_creation_method SHELXL-97
_cell_angle_alpha 90.00
_cell_angle_beta 96.63(3)
_cell_angle_gamma 90.00
_cell_formula_units_Z 4
_cell_length_a 4.4176(9)
_cell_length_b 11.073(2)
_cell_length_c 16.014(3)
_cell_measurement_reflns_used 1954
_cell_measurement_temperature 293(2)
_cell_measurement_theta_max 24.99
_cell_measurement_theta_min 3.17
_cell_volume 778.1(3)
_computing_cell_refinement 'CrystalClear (Rigaku , 2005)'
_computing_data_collection 'CrystalClear (Rigaku , 2005)'
_computing_data_reduction 'CrystalClear (Rigaku , 2005)'
_computing_molecular_graphics 'DIAMOND (Brandenburg & Putz, 2005)'
_computing_publication_material 'SHELXL97 (Sheldrick, 2008)'
_computing_structure_refinement 'SHELXL97 (Sheldrick, 2008)'
_computing_structure_solution 'SHELXS97 (Sheldrick, 2008)'
_diffrn_ambient_temperature 293(2)
_diffrn_detector_area_resol_mean 13.6612
_diffrn_measured_fraction_theta_full 0.997
_diffrn_measured_fraction_theta_max 0.997
_diffrn_measurement_device_type 'Rigaku SCXmini CCD'
_diffrn_measurement_method 'CCD profile-fitting'
_diffrn_radiation_monochromator graphite
_diffrn_radiation_source 'fine-focus sealed tube'
_diffrn_radiation_type MoK\a
_diffrn_radiation_wavelength 0.71073
_diffrn_reflns_av_R_equivalents 0.0676
_diffrn_reflns_av_sigmaI/netI 0.0577
_diffrn_reflns_limit_h_max 5
_diffrn_reflns_limit_h_min -5
_diffrn_reflns_limit_k_max 14
_diffrn_reflns_limit_k_min -14
_diffrn_reflns_limit_l_max 20
_diffrn_reflns_limit_l_min -20
_diffrn_reflns_number 7874
_diffrn_reflns_theta_full 27.47
_diffrn_reflns_theta_max 27.47
_diffrn_reflns_theta_min 3.15
_diffrn_standards_decay_% 0
_diffrn_standards_interval_count 2
_diffrn_standards_interval_time 150
_exptl_absorpt_coefficient_mu 0.125
_exptl_absorpt_correction_T_max 0.993
_exptl_absorpt_correction_T_min 0.982
_exptl_absorpt_correction_type multi-scan
_exptl_absorpt_process_details '(CrystalClear; Rigaku, 2005)'
_exptl_crystal_colour colourless
_exptl_crystal_density_diffrn 1.529
_exptl_crystal_density_method 'not measured'
_exptl_crystal_description Prism
_exptl_crystal_F_000 368
_exptl_crystal_size_max 0.30
_exptl_crystal_size_mid 0.20
_exptl_crystal_size_min 0.10
_refine_diff_density_max 0.181
_refine_diff_density_min -0.258
_refine_ls_extinction_method none
_refine_ls_goodness_of_fit_ref 1.016
_refine_ls_hydrogen_treatment mixed
_refine_ls_matrix_type full
_refine_ls_number_parameters 123
_refine_ls_number_reflns 1788
_refine_ls_number_restraints 0
_refine_ls_restrained_S_all 1.016
_refine_ls_R_factor_all 0.0950
_refine_ls_R_factor_gt 0.0539
_refine_ls_shift/su_max 0.000
_refine_ls_shift/su_mean 0.000
_refine_ls_structure_factor_coef Fsqd
_refine_ls_weighting_details 'calc w=1/[\s^2^(Fo^2^)+(0.0575P)^2^+0.1420P] where P=(Fo^2^+2Fc^2^)/3'
_refine_ls_weighting_scheme calc
_refine_ls_wR_factor_gt 0.1188
_refine_ls_wR_factor_ref 0.1366
_reflns_number_gt 1153
_reflns_number_total 1788
_reflns_threshold_expression I>2\s(I)
_cod_data_source_file hb6548.cif
_cod_data_source_block I
_cod_original_sg_symbol_H-M 'P 21/n'
_cod_database_code 2233172
_cod_database_fobs_code 2233172

loop_
_symmetry_equiv_pos_as_xyz
'x, y, z'
'-x+1/2, y+1/2, -z+1/2'
'-x, -y, -z'
'x-1/2, -y-1/2, z-1/2'

loop_
_atom_site_type_symbol
_atom_site_label
_atom_site_fract_x
_atom_site_fract_y
_atom_site_fract_z
_atom_site_U_iso_or_equiv
_atom_site_adp_type
_atom_site_calc_flag
_atom_site_refinement_flags
_atom_site_occupancy
_atom_site_symmetry_multiplicity
O O2 1.0621(4) 0.51786(13) 0.89866(9) 0.0431(4) Uani d . 1 1
F F1 1.4484(3) 0.55381(14) 0.59940(9) 0.0624(5) Uani d . 1 1
N N1 0.7010(4) 0.21726(17) 0.71693(12) 0.0388(5) Uani d . 1 1
C C4 1.0013(4) 0.38262(17) 0.73456(12) 0.0295(5) Uani d . 1 1
C C7 0.9558(5) 0.2922(2) 0.59302(14) 0.0410(6) Uani d . 1 1
H H7 0.8767 0.2328 0.5556 0.049 Uiso calc R 1 1
O O1 0.8085(4) 0.36747(14) 0.95496(9) 0.0544(5) Uani d . 1 1
H H1 0.8432 0.4097 0.9970 0.082 Uiso calc R 1 1
C C5 0.8845(5) 0.29428(17) 0.67573(14) 0.0322(5) Uani d . 1 1
C C3 0.9254(5) 0.41935(19) 0.89110(13) 0.0341(5) Uani d . 1 1
C C6 1.1989(4) 0.47175(18) 0.70871(13) 0.0333(5) Uani d . 1 1
H H6 1.2837 0.5308 0.7456 0.040 Uiso calc R 1 1
C C2 0.8776(5) 0.35426(18) 0.81256(13) 0.0320(5) Uani d . 1 1
C C1 0.6979(5) 0.25319(19) 0.79748(14) 0.0367(5) Uani d . 1 1
H H1A 0.5906 0.2154 0.8368 0.044 Uiso calc R 1 1
C C9 1.2604(5) 0.4674(2) 0.62638(14) 0.0387(5) Uani d . 1 1
C C8 1.1466(5) 0.3805(2) 0.56824(14) 0.0441(6) Uani d . 1 1
H H8 1.1984 0.3819 0.5136 0.053 Uiso calc R 1 1
H H1B 0.599(5) 0.154(2) 0.6945(16) 0.052(7) Uiso d . 1 1

loop_
_atom_site_aniso_label
_atom_site_aniso_U_11
_atom_site_aniso_U_22
_atom_site_aniso_U_33
_atom_site_aniso_U_12
_atom_site_aniso_U_13
_atom_site_aniso_U_23
O2 0.0677(11) 0.0344(9) 0.0267(8) -0.0101(8) 0.0033(8) -0.0006(6)
F1 0.0725(10) 0.0703(10) 0.0478(9) -0.0232(8) 0.0220(8) 0.0004(7)
N1 0.0464(11) 0.0336(10) 0.0360(11) -0.0070(9) 0.0027(9) -0.0069(8)
C4 0.0299(10) 0.0297(11) 0.0280(11) 0.0059(8) -0.0011(9) -0.0021(9)
C7 0.0449(13) 0.0454(14) 0.0320(13) 0.0019(11) 0.0012(10) -0.0135(10)
O1 0.0903(14) 0.0477(10) 0.0262(9) -0.0222(9) 0.0116(9) -0.0019(7)
C5 0.0328(11) 0.0304(11) 0.0326(12) 0.0038(9) 0.0005(9) -0.0034(9)
C3 0.0436(12) 0.0324(11) 0.0253(11) 0.0029(10) 0.0004(9) 0.0039(9)
C6 0.0339(11) 0.0332(11) 0.0318(12) 0.0017(9) -0.0002(9) -0.0039(9)
C2 0.0383(11) 0.0298(11) 0.0270(11) 0.0016(9) 0.0006(9) -0.0002(9)
C1 0.0449(12) 0.0331(11) 0.0322(12) 0.0008(10) 0.0046(10) 0.0006(9)
C9 0.0378(12) 0.0425(13) 0.0372(13) -0.0015(10) 0.0099(10) 0.0018(10)
C8 0.0489(14) 0.0565(15) 0.0281(12) 0.0038(12) 0.0092(11) -0.0048(11)

loop_
_atom_type_symbol
_atom_type_description
_atom_type_scat_dispersion_real
_atom_type_scat_dispersion_imag
_atom_type_scat_source
C C 0.0033 0.0016 'International Tables Vol C Tables 4.2.6.8 and 6.1.1.4'
H H 0.0000 0.0000 'International Tables Vol C Tables 4.2.6.8 and 6.1.1.4'
N N 0.0061 0.0033 'International Tables Vol C Tables 4.2.6.8 and 6.1.1.4'
O O 0.0106 0.0060 'International Tables Vol C Tables 4.2.6.8 and 6.1.1.4'
F F 0.0171 0.0103 'International Tables Vol C Tables 4.2.6.8 and 6.1.1.4'

loop_
_geom_angle_atom_site_label_1
_geom_angle_atom_site_label_2
_geom_angle_atom_site_label_3
_geom_angle
C1 N1 C5 110.02(18)
C1 N1 H1B 123.9(16)
C5 N1 H1B 126.1(16)
C5 C4 C6 118.62(19)
C5 C4 C2 106.17(18)
C6 C4 C2 135.20(19)
C8 C7 C5 118.3(2)
C8 C7 H7 120.9
C5 C7 H7 120.9
C3 O1 H1 109.5
C7 C5 N1 130.24(19)
C7 C5 C4 122.58(19)
N1 C5 C4 107.18(18)
O2 C3 O1 122.08(19)
O2 C3 C2 122.83(19)
O1 C3 C2 115.09(19)
C9 C6 C4 116.95(19)
C9 C6 H6 121.5
C4 C6 H6 121.5
C1 C2 C3 125.57(19)
C1 C2 C4 106.92(18)
C3 C2 C4 127.49(19)
N1 C1 C2 109.7(2)
N1 C1 H1A 125.1
C2 C1 H1A 125.1
F1 C9 C6 118.10(19)
F1 C9 C8 117.23(19)
C6 C9 C8 124.7(2)
C7 C8 C9 118.9(2)
C7 C8 H8 120.6
C9 C8 H8 120.6

loop_
_geom_bond_atom_site_label_1
_geom_bond_atom_site_label_2
_geom_bond_distance
O2 C3 1.246(2)
F1 C9 1.369(2)
N1 C1 1.351(3)
N1 C5 1.394(3)
N1 H1B 0.89(3)
C4 C5 1.414(3)
C4 C6 1.411(3)
C4 C2 1.454(3)
C7 C8 1.378(3)
C7 C5 1.397(3)
C7 H7 0.9300
O1 C3 1.328(2)
O1 H1 0.8200
C3 C2 1.444(3)
C6 C9 1.378(3)
C6 H6 0.9300
C2 C1 1.377(3)
C1 H1A 0.9300
C9 C8 1.392(3)
C8 H8 0.9300

loop_
_geom_hbond_atom_site_label_D
_geom_hbond_atom_site_label_H
_geom_hbond_atom_site_label_A
_geom_hbond_site_symmetry_A
_geom_hbond_distance_DH
_geom_hbond_distance_HA
_geom_hbond_distance_DA
_geom_hbond_angle_DHA
O1 H1 O2 3_767 0.82 1.86 2.669(2) 171
N1 H1B O2 2_646 0.89(3) 2.18(3) 3.026(2) 159(2)

loop_
_cod_related_entry_id
_cod_related_entry_database
_cod_related_entry_code
1 ChemSpider 13369994
